data_4073931
loop_
_publ_author_name
'Ito, Jun-ichi'
'Kitase, Megumi'
'Nishiyama, Hisao'

_publ_section_title
;
 Cross-Coupling of Alkynes Catalyzed by Phebox&#x2212;Rhodium Acetate
 Complexes
;
_journal_issue 25
_journal_name_full Organometallics
_journal_page_first 6412
_journal_paper_doi 10.1021/om700742t
_journal_volume 26
_journal_year 2007
_chemical_formula_sum 'C32.5 H45.25 Cl3 N2 O4.5 Rh'
_chemical_formula_weight 745.22
_chemical_name_systematic
; 
 ? 
;
_space_group_IT_number 14
_symmetry_cell_setting monoclinic
_symmetry_space_group_name_Hall '-P 2yn'
_symmetry_space_group_name_H-M 'P 1 21/n 1'
_atom_sites_solution_hydrogens geom
_atom_sites_solution_primary direct
_atom_sites_solution_secondary difmap
_audit_creation_method SHELXL-97
_cell_angle_alpha 90.00
_cell_angle_beta 94.441(13)
_cell_angle_gamma 90.00
_cell_formula_units_Z 4
_cell_length_a 17.272(11)
_cell_length_b 9.691(6)
_cell_length_c 20.140(12)
_cell_measurement_reflns_used 4445
_cell_measurement_temperature 173(2)
_cell_measurement_theta_max 23.95
_cell_measurement_theta_min 2.33
_cell_volume 3361(4)
_computing_cell_refinement 'Bruker SMART'
_computing_data_collection 'Bruker SMART'
_computing_data_reduction 'Bruker SAINT'
_computing_molecular_graphics 'Bruker SHELXTL'
_computing_publication_material 'Bruker SHELXTL'
_computing_structure_refinement 'SHELXL-97 (Sheldrick, 1997)'
_computing_structure_solution 'SHELXS-97 (Sheldrick, 1990)'
_diffrn_ambient_temperature 173(2)
_diffrn_measured_fraction_theta_full 0.986
_diffrn_measured_fraction_theta_max 0.986
_diffrn_measurement_device_type 'CCD area detector'
_diffrn_measurement_method 'phi and omega scans'
_diffrn_radiation_monochromator graphite
_diffrn_radiation_source 'fine-focus sealed tube'
_diffrn_radiation_type MoK\a
_diffrn_radiation_wavelength 0.71073
_diffrn_reflns_av_R_equivalents 0.0611
_diffrn_reflns_av_sigmaI/netI 0.0683
_diffrn_reflns_limit_h_max 22
_diffrn_reflns_limit_h_min -18
_diffrn_reflns_limit_k_max 12
_diffrn_reflns_limit_k_min -12
_diffrn_reflns_limit_l_max 26
_diffrn_reflns_limit_l_min -26
_diffrn_reflns_number 22252
_diffrn_reflns_theta_full 27.47
_diffrn_reflns_theta_max 27.47
_diffrn_reflns_theta_min 2.33
_exptl_absorpt_coefficient_mu 0.787
_exptl_absorpt_correction_T_max 1.000000
_exptl_absorpt_correction_T_min 0.668673
_exptl_absorpt_correction_type empirical
_exptl_crystal_colour yellow
_exptl_crystal_density_diffrn 1.473
_exptl_crystal_density_method 'not measured'
_exptl_crystal_description prism
_exptl_crystal_F_000 1545
_exptl_crystal_size_max 0.40
_exptl_crystal_size_mid 0.40
_exptl_crystal_size_min 0.10
_refine_diff_density_max 0.840
_refine_diff_density_min -0.850
_refine_diff_density_rms 0.097
_refine_ls_extinction_method none
_refine_ls_goodness_of_fit_ref 1.061
_refine_ls_hydrogen_treatment mixed
_refine_ls_matrix_type full
_refine_ls_number_parameters 404
_refine_ls_number_reflns 7592
_refine_ls_number_restraints 0
_refine_ls_restrained_S_all 1.061
_refine_ls_R_factor_all 0.0789
_refine_ls_R_factor_gt 0.0543
_refine_ls_shift/su_max 0.002
_refine_ls_shift/su_mean 0.000
_refine_ls_structure_factor_coef Fsqd
_refine_ls_weighting_details 'calc w=1/[\s^2^(Fo^2^)+(0.0540P)^2^+2.8027P] where P=(Fo^2^+2Fc^2^)/3'
_refine_ls_weighting_scheme calc
_refine_ls_wR_factor_gt 0.1197
_refine_ls_wR_factor_ref 0.1295
_reflns_number_gt 5702
_reflns_number_total 7592
_reflns_threshold_expression >2sigma(I)
_cod_data_source_file om700742t-file002.cif
_cod_data_source_block 5b
_cod_depositor_comments
;
The following automatic conversions were performed:

'_symmetry_cell_setting' value 'Monoclinic' changed to 'monoclinic'
according to /home/saulius/struct/CIF-dictionaries/cif_core.dic
dictionary named 'cif_core.dic' version 2.4.1 from
2010-06-29.

'_exptl_absorpt_correction_type' value 'Empirical'
changed to 'empirical' according to
/home/saulius/struct/CIF-dictionaries/cif_core.dic dictionary named
'cif_core.dic' version 2.4.1 from 2010-06-29.

Automatic conversion script
Id: cif_fix_values 1715 2011-07-08 13:25:40Z adriana 
;
_cod_original_sg_symbol_H-M P2(1)/n
_cod_original_formula_sum 'C32.50 H45.25 Cl3 N2 O4.50 Rh'
_cod_database_code 4073931

loop_
_symmetry_equiv_pos_as_xyz
'x, y, z'
'-x+1/2, y+1/2, -z+1/2'
'-x, -y, -z'
'x-1/2, -y-1/2, z-1/2'

loop_
_atom_site_label
_atom_site_type_symbol
_atom_site_fract_x
_atom_site_fract_y
_atom_site_fract_z
_atom_site_U_iso_or_equiv
_atom_site_adp_type
_atom_site_occupancy
_atom_site_symmetry_multiplicity
_atom_site_calc_flag
_atom_site_refinement_flags
Rh1 Rh 0.927032(17) 0.08334(3) 0.198847(14) 0.02663(10) Uani 1 1 d .
N1 N 1.01196(17) 0.2336(3) 0.19609(15) 0.0291(7) Uani 1 1 d .
N2 N 0.86628(18) -0.0983(3) 0.17622(16) 0.0319(7) Uani 1 1 d .
O1 O 1.11640(16) 0.3028(3) 0.14531(15) 0.0402(7) Uani 1 1 d .
O2 O 0.85890(16) -0.2874(3) 0.11153(14) 0.0373(7) Uani 1 1 d .
O3 O 0.98090(17) -0.0083(3) 0.28930(15) 0.0444(7) Uani 1 1 d .
O4 O 0.88191(17) 0.1323(3) 0.29866(13) 0.0388(7) Uani 1 1 d .
C1 C 0.9863(2) 0.0094(4) 0.12987(18) 0.0270(8) Uani 1 1 d .
C2 C 1.0527(2) 0.0808(4) 0.11338(18) 0.0300(8) Uani 1 1 d .
C3 C 1.0998(2) 0.0233(4) 0.06705(19) 0.0325(9) Uani 1 1 d .
C4 C 1.0775(2) -0.1046(4) 0.03955(19) 0.0355(9) Uani 1 1 d .
H4 H 1.1088 -0.1433 0.0075 0.043 Uiso 1 1 calc R
C5 C 1.0120(2) -0.1799(4) 0.05602(19) 0.0325(9) Uani 1 1 d .
C6 C 0.9659(2) -0.1197(4) 0.10240(18) 0.0277(8) Uani 1 1 d .
C7 C 1.1742(2) 0.0915(5) 0.0484(2) 0.0462(11) Uani 1 1 d .
H7A H 1.1621 0.1818 0.0283 0.069 Uiso 1 1 calc R
H7B H 1.1990 0.0332 0.0164 0.069 Uiso 1 1 calc R
H7C H 1.2096 0.1034 0.0884 0.069 Uiso 1 1 calc R
C8 C 0.9953(3) -0.3192(5) 0.0241(2) 0.0427(10) Uani 1 1 d .
H8A H 1.0365 -0.3424 -0.0048 0.064 Uiso 1 1 calc R
H8B H 0.9453 -0.3158 -0.0025 0.064 Uiso 1 1 calc R
H8C H 0.9932 -0.3895 0.0589 0.064 Uiso 1 1 calc R
C9 C 1.0605(2) 0.2080(4) 0.15236(19) 0.0298(8) Uani 1 1 d .
C10 C 1.1016(3) 0.4146(6) 0.1916(3) 0.0573(13) Uani 1 1 d .
H10A H 1.0900 0.5016 0.1671 0.069 Uiso 1 1 calc R
H10B H 1.1475 0.4295 0.2235 0.069 Uiso 1 1 calc R
C11 C 1.0313(2) 0.3686(4) 0.2287(2) 0.0355(9) Uani 1 1 d .
C12 C 1.0531(4) 0.3454(6) 0.3023(2) 0.0645(15) Uani 1 1 d .
H12A H 1.0077 0.3116 0.3237 0.097 Uiso 1 1 calc R
H12B H 1.0707 0.4326 0.3230 0.097 Uiso 1 1 calc R
H12C H 1.0949 0.2771 0.3077 0.097 Uiso 1 1 calc R
C13 C 0.9635(3) 0.4682(5) 0.2166(3) 0.0544(13) Uani 1 1 d .
H13A H 0.9504 0.4776 0.1686 0.082 Uiso 1 1 calc R
H13B H 0.9781 0.5586 0.2355 0.082 Uiso 1 1 calc R
H13C H 0.9185 0.4326 0.2379 0.082 Uiso 1 1 calc R
C14 C 0.8962(2) -0.1696(4) 0.13076(19) 0.0306(8) Uani 1 1 d .
C15 C 0.7956(3) -0.3022(5) 0.1553(3) 0.0487(12) Uani 1 1 d .
H15A H 0.8066 -0.3783 0.1875 0.058 Uiso 1 1 calc R
H15B H 0.7460 -0.3218 0.1290 0.058 Uiso 1 1 calc R
C16 C 0.7912(2) -0.1625(4) 0.1922(2) 0.0384(10) Uani 1 1 d .
C17 C 0.7892(3) -0.1801(6) 0.2670(2) 0.0602(14) Uani 1 1 d .
H17A H 0.8333 -0.2368 0.2840 0.090 Uiso 1 1 calc R
H17B H 0.7406 -0.2254 0.2766 0.090 Uiso 1 1 calc R
H17C H 0.7924 -0.0893 0.2885 0.090 Uiso 1 1 calc R
C18 C 0.7241(3) -0.0731(5) 0.1625(3) 0.0529(12) Uani 1 1 d .
H18A H 0.7278 0.0192 0.1824 0.079 Uiso 1 1 calc R
H18B H 0.6746 -0.1155 0.1719 0.079 Uiso 1 1 calc R
H18C H 0.7270 -0.0659 0.1142 0.079 Uiso 1 1 calc R
C19 C 0.8631(2) 0.1830(4) 0.13013(18) 0.0281(8) Uani 1 1 d .
C20 C 0.8211(2) 0.2455(4) 0.08942(19) 0.0321(9) Uani 1 1 d .
C21 C 0.7703(2) 0.3120(4) 0.03868(18) 0.0325(9) Uani 1 1 d .
C22 C 0.7885(3) 0.4391(5) 0.0097(2) 0.0489(12) Uani 1 1 d .
H22 H 0.8343 0.4867 0.0254 0.059 Uiso 1 1 calc R
C23 C 0.7402(3) 0.4953(6) -0.0415(3) 0.0631(15) Uani 1 1 d .
H23 H 0.7547 0.5793 -0.0615 0.076 Uiso 1 1 calc R
C24 C 0.6720(3) 0.4321(6) -0.0638(3) 0.0609(14) Uani 1 1 d .
H24 H 0.6386 0.4732 -0.0979 0.073 Uiso 1 1 calc R
C25 C 0.6526(3) 0.3083(6) -0.0359(3) 0.0563(13) Uani 1 1 d .
H25 H 0.6055 0.2638 -0.0511 0.068 Uiso 1 1 calc R
C26 C 0.7009(3) 0.2476(5) 0.0139(2) 0.0480(11) Uani 1 1 d .
H26 H 0.6869 0.1611 0.0317 0.058 Uiso 1 1 calc R
C27 C 0.9333(3) 0.0511(5) 0.3254(2) 0.0442(11) Uani 1 1 d .
C28 C 0.9382(4) 0.0245(8) 0.3989(3) 0.081(2) Uani 1 1 d .
H28A H 0.9363 -0.0751 0.4070 0.122 Uiso 1 1 calc R
H28B H 0.8944 0.0692 0.4184 0.122 Uiso 1 1 calc R
H28C H 0.9870 0.0620 0.4194 0.122 Uiso 1 1 calc R
C29 C 0.1477(3) 0.8492(6) 0.2306(3) 0.0711(18) Uani 1 1 d .
H29 H 0.0929 0.8639 0.2121 0.085 Uiso 1 1 calc R
C30 C 0.4923(13) 1.174(2) 0.0866(15) 0.160(12) Uani 0.50 1 d P
C31 C 0.5341(9) 1.083(2) 0.0819(9) 0.096(5) Uani 0.50 1 d P
O5 O 0.5191(11) 0.9992(17) 0.0278(6) 0.155(8) Uani 0.50 1 d P
C32 C 0.5858(19) 0.878(3) 0.0000(15) 0.194(16) Uani 0.50 1 d P
C33 C 0.586(2) 0.812(2) -0.0349(11) 0.160(12) Uani 0.50 1 d P
Cl1 Cl 0.18978(8) 1.01110(14) 0.25174(8) 0.0643(4) Uani 1 1 d .
Cl2 Cl 0.19872(14) 0.76634(17) 0.17060(8) 0.0989(6) Uani 1 1 d .
Cl3 Cl 0.14718(12) 0.74401(18) 0.30224(11) 0.1001(6) Uani 1 1 d .

loop_
_atom_site_aniso_label
_atom_site_aniso_U_11
_atom_site_aniso_U_22
_atom_site_aniso_U_33
_atom_site_aniso_U_23
_atom_site_aniso_U_13
_atom_site_aniso_U_12
Rh1 0.02699(16) 0.02428(16) 0.03005(16) -0.00139(13) 0.01138(11) 0.00155(12)
N1 0.0269(16) 0.0266(18) 0.0342(16) -0.0025(13) 0.0053(13) -0.0019(13)
N2 0.0320(17) 0.0268(18) 0.0385(17) 0.0007(14) 0.0140(14) -0.0031(14)
O1 0.0319(15) 0.0328(16) 0.0574(18) -0.0044(14) 0.0128(13) -0.0097(12)
O2 0.0376(16) 0.0246(15) 0.0518(17) -0.0049(12) 0.0174(13) -0.0060(12)
O3 0.0398(17) 0.0432(19) 0.0507(18) 0.0082(14) 0.0062(14) 0.0095(14)
O4 0.0416(17) 0.0422(18) 0.0339(14) -0.0018(13) 0.0120(12) 0.0076(13)
C1 0.0243(18) 0.027(2) 0.0315(19) 0.0023(15) 0.0115(15) 0.0040(15)
C2 0.0271(19) 0.030(2) 0.0340(19) 0.0018(17) 0.0106(15) 0.0016(16)
C3 0.026(2) 0.035(2) 0.038(2) 0.0015(17) 0.0124(16) 0.0019(16)
C4 0.036(2) 0.037(2) 0.036(2) -0.0021(17) 0.0173(17) 0.0096(17)
C5 0.033(2) 0.031(2) 0.034(2) 0.0000(17) 0.0103(16) 0.0063(17)
C6 0.0252(19) 0.026(2) 0.0334(19) -0.0008(15) 0.0123(15) 0.0025(14)
C7 0.034(2) 0.050(3) 0.058(3) -0.002(2) 0.026(2) -0.004(2)
C8 0.052(3) 0.031(2) 0.047(2) -0.0105(19) 0.016(2) 0.005(2)
C9 0.0228(19) 0.026(2) 0.041(2) 0.0020(16) 0.0051(16) -0.0006(15)
C10 0.046(3) 0.047(3) 0.081(4) -0.022(3) 0.015(3) -0.010(2)
C11 0.041(2) 0.024(2) 0.042(2) -0.0055(17) 0.0054(18) -0.0004(17)
C12 0.095(4) 0.045(3) 0.051(3) -0.011(2) -0.010(3) -0.010(3)
C13 0.053(3) 0.029(2) 0.082(4) -0.002(2) 0.008(3) 0.004(2)
C14 0.031(2) 0.023(2) 0.037(2) 0.0016(16) 0.0051(16) 0.0001(16)
C15 0.042(3) 0.032(3) 0.076(3) -0.004(2) 0.031(2) -0.0072(19)
C16 0.036(2) 0.031(2) 0.051(2) 0.0041(19) 0.0209(19) -0.0027(18)
C17 0.061(3) 0.067(4) 0.056(3) 0.005(3) 0.031(3) -0.019(3)
C18 0.035(2) 0.039(3) 0.086(4) 0.003(3) 0.015(2) -0.007(2)
C19 0.0260(19) 0.029(2) 0.0315(19) -0.0071(16) 0.0126(15) -0.0020(16)
C20 0.031(2) 0.033(2) 0.035(2) -0.0087(17) 0.0154(17) 0.0003(17)
C21 0.034(2) 0.034(2) 0.0310(19) -0.0051(17) 0.0116(16) 0.0045(17)
C22 0.041(3) 0.039(3) 0.066(3) 0.006(2) -0.001(2) -0.003(2)
C23 0.067(4) 0.048(3) 0.075(4) 0.023(3) 0.008(3) 0.005(3)
C24 0.057(3) 0.072(4) 0.052(3) 0.012(3) -0.005(2) 0.015(3)
C25 0.046(3) 0.061(3) 0.060(3) 0.004(3) -0.013(2) -0.004(2)
C26 0.044(3) 0.042(3) 0.057(3) 0.007(2) 0.003(2) -0.010(2)
C27 0.046(3) 0.049(3) 0.038(2) 0.006(2) 0.007(2) -0.004(2)
C28 0.076(4) 0.119(6) 0.048(3) 0.029(3) 0.005(3) -0.003(4)
C29 0.054(3) 0.035(3) 0.118(5) 0.012(3) -0.028(3) 0.000(2)
C30 0.114(14) 0.098(14) 0.29(3) 0.121(18) 0.130(18) 0.036(12)
C31 0.067(9) 0.110(14) 0.115(12) 0.056(11) 0.031(8) -0.023(9)
O5 0.24(2) 0.108(10) 0.121(11) -0.022(11) 0.066(14) -0.121(12)
C32 0.23(3) 0.14(2) 0.18(2) 0.040(19) -0.13(2) -0.13(2)
C33 0.31(4) 0.076(13) 0.109(15) -0.037(12) 0.10(2) -0.042(19)
Cl1 0.0551(8) 0.0384(7) 0.0967(10) -0.0068(7) -0.0110(7) -0.0002(6)
Cl2 0.1711(19) 0.0476(9) 0.0720(10) -0.0004(8) -0.0276(11) 0.0151(10)
Cl3 0.1129(15) 0.0601(11) 0.1320(16) 0.0233(10) 0.0394(12) 0.0136(10)

loop_
_atom_type_symbol
_atom_type_description
_atom_type_scat_dispersion_real
_atom_type_scat_dispersion_imag
_atom_type_scat_source
C C 0.0033 0.0016 'International Tables Vol C Tables 4.2.6.8 and 6.1.1.4'
H H 0.0000 0.0000 'International Tables Vol C Tables 4.2.6.8 and 6.1.1.4'
N N 0.0061 0.0033 'International Tables Vol C Tables 4.2.6.8 and 6.1.1.4'
O O 0.0106 0.0060 'International Tables Vol C Tables 4.2.6.8 and 6.1.1.4'
Rh Rh -1.1178 0.9187 'International Tables Vol C Tables 4.2.6.8 and 6.1.1.4'
Cl Cl 0.1484 0.1585 'International Tables Vol C Tables 4.2.6.8 and 6.1.1.4'

loop_
_geom_angle_atom_site_label_1
_geom_angle_atom_site_label_2
_geom_angle_atom_site_label_3
_geom_angle
_geom_angle_site_symmetry_1
_geom_angle_site_symmetry_3
C1 Rh1 C19 88.64(15) . .
C1 Rh1 N1 79.92(14) . .
C19 Rh1 N1 89.78(15) . .
C1 Rh1 N2 79.33(14) . .
C19 Rh1 N2 90.87(15) . .
N1 Rh1 N2 159.22(12) . .
C1 Rh1 O3 103.62(14) . .
C19 Rh1 O3 167.72(13) . .
N1 Rh1 O3 92.97(12) . .
N2 Rh1 O3 90.78(13) . .
C1 Rh1 O4 163.28(13) . .
C19 Rh1 O4 108.08(13) . .
N1 Rh1 O4 99.77(12) . .
N2 Rh1 O4 99.76(12) . .
O3 Rh1 O4 59.66(11) . .
C1 Rh1 C27 133.49(16) . .
C19 Rh1 C27 137.86(15) . .
N1 Rh1 C27 97.89(13) . .
N2 Rh1 C27 95.52(14) . .
O3 Rh1 C27 29.87(13) . .
O4 Rh1 C27 29.80(13) . .
C9 N1 C11 109.6(3) . .
C9 N1 Rh1 112.5(3) . .
C11 N1 Rh1 137.8(2) . .
C14 N2 C16 109.4(3) . .
C14 N2 Rh1 112.7(3) . .
C16 N2 Rh1 137.4(3) . .
C9 O1 C10 106.0(3) . .
C14 O2 C15 105.8(3) . .
C27 O3 Rh1 92.3(3) . .
C27 O4 Rh1 88.2(2) . .
C2 C1 C6 122.2(3) . .
C2 C1 Rh1 118.5(3) . .
C6 C1 Rh1 119.0(3) . .
C1 C2 C3 119.3(4) . .
C1 C2 C9 109.5(3) . .
C3 C2 C9 131.2(4) . .
C4 C3 C2 117.3(4) . .
C4 C3 C7 120.0(4) . .
C2 C3 C7 122.6(4) . .
C3 C4 C5 124.6(3) . .
C6 C5 C4 116.8(4) . .
C6 C5 C8 123.7(4) . .
C4 C5 C8 119.6(3) . .
C5 C6 C1 119.7(3) . .
C5 C6 C14 130.9(4) . .
C1 C6 C14 109.4(3) . .
N1 C9 O1 116.8(3) . .
N1 C9 C2 119.5(3) . .
O1 C9 C2 123.8(3) . .
O1 C10 C11 106.1(4) . .
N1 C11 C12 109.3(4) . .
N1 C11 C13 110.1(4) . .
C12 C11 C13 112.3(4) . .
N1 C11 C10 101.4(3) . .
C12 C11 C10 111.7(4) . .
C13 C11 C10 111.4(4) . .
N2 C14 O2 116.6(3) . .
N2 C14 C6 119.4(3) . .
O2 C14 C6 123.9(3) . .
O2 C15 C16 105.6(3) . .
N2 C16 C17 110.3(4) . .
N2 C16 C18 108.9(3) . .
C17 C16 C18 112.1(4) . .
N2 C16 C15 100.7(3) . .
C17 C16 C15 112.5(4) . .
C18 C16 C15 111.8(4) . .
C20 C19 Rh1 177.3(3) . .
C19 C20 C21 176.4(4) . .
C26 C21 C22 116.8(4) . .
C26 C21 C20 120.5(4) . .
C22 C21 C20 122.6(4) . .
C23 C22 C21 120.8(5) . .
C24 C23 C22 121.3(5) . .
C23 C24 C25 119.0(5) . .
C24 C25 C26 120.9(5) . .
C25 C26 C21 121.1(5) . .
O4 C27 O3 119.8(4) . .
O4 C27 C28 120.5(5) . .
O3 C27 C28 119.7(5) . .
O4 C27 Rh1 62.0(2) . .
O3 C27 Rh1 57.9(2) . .
C28 C27 Rh1 177.0(4) . .
Cl2 C29 Cl3 109.6(3) . .
Cl2 C29 Cl1 110.8(3) . .
Cl3 C29 Cl1 110.0(3) . .
C31 C30 C33 120(3) . 3_675
C30 C31 O5 116(2) . .
O5 O5 C31 139(3) 3_675 .
O5 O5 C32 92.1(18) 3_675 .
C31 O5 C32 124.1(17) . .
C33 C32 O5 136(4) . .
C32 C33 C30 111(4) . 3_675

loop_
_geom_bond_atom_site_label_1
_geom_bond_atom_site_label_2
_geom_bond_distance
_geom_bond_site_symmetry_2
Rh1 C1 1.927(4) .
Rh1 C19 1.958(4) .
Rh1 N1 2.071(3) .
Rh1 N2 2.082(3) .
Rh1 O3 2.170(3) .
Rh1 O4 2.262(3) .
Rh1 C27 2.561(5) .
N1 C9 1.287(5) .
N1 C11 1.490(5) .
N2 C14 1.287(5) .
N2 C16 1.495(5) .
O1 C9 1.348(5) .
O1 C10 1.465(5) .
O2 C14 1.353(5) .
O2 C15 1.465(5) .
O3 C27 1.277(5) .
O4 C27 1.274(5) .
C1 C2 1.400(5) .
C1 C6 1.402(5) .
C2 C3 1.401(5) .
C2 C9 1.462(5) .
C3 C4 1.400(6) .
C3 C7 1.517(5) .
C4 C5 1.407(6) .
C5 C6 1.401(5) .
C5 C8 1.513(6) .
C6 C14 1.454(5) .
C10 C11 1.541(6) .
C11 C12 1.518(6) .
C11 C13 1.522(6) .
C15 C16 1.548(6) .
C16 C17 1.518(6) .
C16 C18 1.531(6) .
C19 C20 1.214(5) .
C20 C21 1.446(6) .
C21 C26 1.408(6) .
C21 C22 1.409(6) .
C22 C23 1.386(7) .
C23 C24 1.373(8) .
C24 C25 1.377(8) .
C25 C26 1.385(6) .
C27 C28 1.499(6) .
C29 Cl2 1.745(7) .
C29 Cl3 1.767(6) .
C29 Cl1 1.768(6) .
C30 C31 1.15(2) .
C30 C33 1.64(4) 3_675
C31 O5 1.37(2) .
O5 O5 1.26(3) 3_675
O5 C32 1.77(4) .
C32 C33 0.95(3) .
C33 C30 1.64(4) 3_675
